data_1509503
loop_
_publ_author_name
'Abriel, W.'

_publ_section_title
;
 Crystallographic study of Ag Tl (V O3)2 a metavanadate(V) with diopside
 type structure
;
_journal_name_full 'Materials Research Bulletin'
_journal_page_first 225
_journal_page_last 229
_journal_paper_doi 10.1016/0025-5408(86)90210-2
_journal_volume 21
_journal_year 1986
_chemical_formula_sum 'Ag O6 Tl V2'
_chemical_name_systematic 'Ag Tl (V O3)2'
_space_group_IT_number 15
_symmetry_space_group_name_Hall '-C 2yc'
_symmetry_space_group_name_H-M 'C 1 2/c 1'
_cell_angle_alpha 90
_cell_angle_beta 102.32
_cell_angle_gamma 90
_cell_formula_units_Z 4
_cell_length_a 10.736
_cell_length_b 10.227
_cell_length_c 5.8299
_cell_volume 625.365
_citation_journal_id_ASTM MRBUAC
_cod_data_source_file silver1-2_483.cif
_cod_data_source_block Ag1O6Tl1V2
_cod_original_cell_volume 625.3651
_cod_original_formula_sum 'Ag1 O6 Tl1 V2'
_cod_database_code 1509503

loop_
_symmetry_equiv_pos_as_xyz
x,y,z
-x,y,-z+1/2
-x,-y,-z
x,-y,z-1/2
x+1/2,y+1/2,z
-x+1/2,y+1/2,-z+1/2
-x+1/2,-y+1/2,-z
x+1/2,-y+1/2,z-1/2

loop_
_atom_site_label
_atom_site_type_symbol
_atom_site_fract_x
_atom_site_fract_y
_atom_site_fract_z
_atom_site_occupancy
_atom_site_U_iso_or_equiv
O2 O-2 0.3346 0.7658 0.2667 1 0.0
V1 V+5 0.7147 0.9172 0.2814 1 0.0
Tl1 Tl+1 0 0.7034 0.25 1 0.0
Ag1 Ag+1 0 0.1053 0.25 1 0.0
O1 O-2 0.1264 0.9199 0.1549 1 0.0
O3 O-2 0.6559 0.0114 0.0213 1 0.0
